data_2218665
loop_
_publ_author_name
'Zheng, Chang-Ge'
'Hong, Jian-Quan'
'Zhang, Jie'
'Wang, Chao'

_publ_section_title
<i>catena</i>-Poly[[bis(methanol-\k<i>O</i>)bis(pyridine-\k<i>N</i>)nickel(II)]-\m-tetrafluoroterephthalato-\k^2^<i>O</i>:<i>O</i>']
_journal_coeditor_code CV2417
_journal_issue 7
_journal_name_full 'Acta Crystallographica Section E'
_journal_page_first m879
_journal_paper_doi 10.1107/S1600536808016619
_journal_volume 64
_journal_year 2008
_chemical_formula_iupac '[Ni (C8 F4 O4) (C5 H5 N)2 (C H4 O)2]'
_chemical_formula_moiety 'C20 H18 F4 N2 Ni O6'
_chemical_formula_sum 'C20 H18 F4 N2 Ni O6'
_chemical_formula_weight 517.07
_chemical_name_systematic
;
<i>catena</i>-Poly[[bis(methanol-\k<i>O</i>)bis(pyridine-
\k<i>N</i>)nickel(II)]-\m-tetrafluoroterephthalato-\k^2^<i>O</i>:<i>O</i>']
;
_space_group_IT_number 2
_symmetry_cell_setting triclinic
_symmetry_space_group_name_Hall '-P 1'
_symmetry_space_group_name_H-M 'P -1'
_audit_creation_method 'form.cif (version 2.0)'
_cell_angle_alpha 100.442(9)
_cell_angle_beta 101.559(9)
_cell_angle_gamma 114.396(6)
_cell_formula_units_Z 1
_cell_length_a 7.9159(7)
_cell_length_b 8.8846(8)
_cell_length_c 9.0219(14)
_cell_measurement_reflns_used 409
_cell_measurement_temperature 273(2)
_cell_measurement_theta_max 18.19
_cell_measurement_theta_min 3.69
_cell_volume 540.78(12)
_computing_cell_refinement 'APEX2 (Bruker, 2005)'
_computing_data_collection 'APEX2 (Bruker, 2005)'
_computing_data_reduction 'APEX2 (Bruker, 2005)'
_computing_molecular_graphics 'PLATON (Spek, 2003)'
_computing_publication_material 'SHELXL97 (Sheldrick, 2008)'
_computing_structure_refinement 'SHELXL97 (Sheldrick, 2008)'
_computing_structure_solution 'SIR97 (Altomare <i>et al.</i>, 1999)'
_diffrn_ambient_temperature 273(2)
_diffrn_measured_fraction_theta_full 0.987
_diffrn_measured_fraction_theta_max 0.987
_diffrn_measurement_device_type 'Bruker APEXII CCD area-detector'
_diffrn_measurement_method '\f and \w'
_diffrn_radiation_monochromator graphite
_diffrn_radiation_source 'fine-focus sealed tube'
_diffrn_radiation_type MoK\a
_diffrn_radiation_wavelength 0.71073
_diffrn_reflns_av_R_equivalents 0.0447
_diffrn_reflns_av_sigmaI/netI 0.0868
_diffrn_reflns_limit_h_max 9
_diffrn_reflns_limit_h_min -9
_diffrn_reflns_limit_k_max 10
_diffrn_reflns_limit_k_min -8
_diffrn_reflns_limit_l_max 10
_diffrn_reflns_limit_l_min -10
_diffrn_reflns_number 3004
_diffrn_reflns_theta_full 25.04
_diffrn_reflns_theta_max 25.04
_diffrn_reflns_theta_min 3.69
_diffrn_standards_decay_% 0
_exptl_absorpt_coefficient_mu 0.971
_exptl_absorpt_correction_T_max 0.9091
_exptl_absorpt_correction_T_min 0.8680
_exptl_absorpt_correction_type multi-scan
_exptl_absorpt_process_details '(SADABS; Sheldrick, 2000)'
_exptl_crystal_colour green
_exptl_crystal_density_diffrn 1.588
_exptl_crystal_density_method 'not measured'
_exptl_crystal_description block
_exptl_crystal_F_000 264
_exptl_crystal_size_max 0.15
_exptl_crystal_size_mid 0.12
_exptl_crystal_size_min 0.10
_refine_diff_density_max 0.672
_refine_diff_density_min -0.465
_refine_ls_extinction_method none
_refine_ls_goodness_of_fit_ref 1.035
_refine_ls_hydrogen_treatment constr
_refine_ls_matrix_type full
_refine_ls_number_parameters 151
_refine_ls_number_reflns 1901
_refine_ls_number_restraints 2
_refine_ls_restrained_S_all 1.017
_refine_ls_R_factor_all 0.1118
_refine_ls_R_factor_gt 0.0654
_refine_ls_shift/su_max 0.000
_refine_ls_shift/su_mean 0.000
_refine_ls_structure_factor_coef Fsqd
_refine_ls_weighting_details 'calc w = 1/[\s\^2\^(Fo\^2\^)+(0.0760P)\^2\^+0.2195P], P=(Fo\^2\^+2Fc\^2\^)/3'
_refine_ls_weighting_scheme calc
_refine_ls_wR_factor_gt 0.1397
_refine_ls_wR_factor_ref 0.1682
_reflns_number_gt 1210
_reflns_number_total 1901
_reflns_threshold_expression I>2\s(I)
_cod_data_source_file cv2417.cif
_cod_data_source_block I
_cod_original_cell_volume 540.78(11)
_cod_original_sg_symbol_Hall -P1
_cod_original_sg_symbol_H-M P-1
_cod_database_code 2218665
_cod_database_fobs_code 2218665

loop_
_symmetry_equiv_pos_as_xyz
'x, y, z'
'-x, -y, -z'

loop_
_atom_site_type_symbol
_atom_site_label
_atom_site_fract_x
_atom_site_fract_y
_atom_site_fract_z
_atom_site_U_iso_or_equiv
_atom_site_adp_type
_atom_site_calc_flag
_atom_site_refinement_flags
_atom_site_occupancy
Ni Ni1 0.0000 0.0000 0.0000 0.0463(4) Uani d S 1
O O1 -0.0204(5) 0.1748(4) 0.1738(4) 0.0514(10) Uani d . 1
O O2 0.2732(7) 0.2924(6) 0.3536(5) 0.0893(16) Uani d . 1
O O3 0.2791(6) 0.0643(5) 0.1351(4) 0.0642(12) Uani d . 1
H H3 0.2848 0.1228 0.2320 0.096 Uiso d R 1
N N1 0.1405(7) 0.2043(5) -0.0943(5) 0.0495(12) Uani d . 1
F F1 0.2568(6) 0.6330(4) 0.3438(4) 0.0798(12) Uani d . 1
F F2 -0.1649(6) 0.1587(4) 0.4752(4) 0.0770(11) Uani d . 1
C C1 0.1084(10) 0.2749(7) 0.3031(7) 0.0525(14) Uani d U 1
C C2 0.0498(8) 0.3903(7) 0.4030(6) 0.0476(13) Uani d U 1
C C3 -0.0823(9) 0.3286(7) 0.4841(6) 0.0523(14) Uani d U 1
C C4 0.1304(8) 0.5655(7) 0.4223(6) 0.0538(15) Uani d U 1
C C5 0.2384(9) 0.1849(8) -0.1928(7) 0.0636(16) Uani d U 1
H H5 0.2395 0.0793 -0.2204 0.076 Uiso calc R 1
C C6 0.3374(10) 0.3084(10) -0.2565(8) 0.0781(19) Uani d U 1
H H6 0.4006 0.2858 -0.3274 0.094 Uiso calc R 1
C C7 0.3426(10) 0.4657(10) -0.2148(8) 0.078(2) Uani d U 1
H H7 0.4120 0.5537 -0.2543 0.093 Uiso calc R 1
C C8 0.2427(11) 0.4911(9) -0.1129(8) 0.079(2) Uani d U 1
H H8 0.2415 0.5964 -0.0830 0.095 Uiso calc R 1
C C9 0.1441(10) 0.3574(8) -0.0557(7) 0.0643(16) Uani d U 1
H H9 0.0767 0.3754 0.0133 0.077 Uiso calc R 1
C C10 0.3668(15) -0.0333(11) 0.1774(13) 0.148(5) Uani d . 1
H H10A 0.3276 -0.0734 0.2628 0.222 Uiso calc R 1
H H10B 0.5059 0.0361 0.2107 0.222 Uiso calc R 1
H H10C 0.3283 -0.1308 0.0882 0.222 Uiso calc R 1

loop_
_atom_site_aniso_label
_atom_site_aniso_U_11
_atom_site_aniso_U_22
_atom_site_aniso_U_33
_atom_site_aniso_U_12
_atom_site_aniso_U_13
_atom_site_aniso_U_23
Ni1 0.0591(8) 0.0449(6) 0.0396(6) 0.0293(5) 0.0189(5) 0.0065(4)
O1 0.066(3) 0.050(2) 0.040(2) 0.033(2) 0.018(2) 0.0029(18)
O2 0.078(3) 0.108(4) 0.063(3) 0.056(3) 0.004(3) -0.029(3)
O3 0.069(3) 0.074(3) 0.051(2) 0.044(2) 0.017(2) 0.000(2)
N1 0.056(3) 0.049(3) 0.046(3) 0.026(2) 0.018(2) 0.012(2)
F1 0.103(3) 0.071(2) 0.083(3) 0.040(2) 0.064(2) 0.0212(19)
F2 0.102(3) 0.051(2) 0.086(3) 0.035(2) 0.052(2) 0.0126(18)
C1 0.065(4) 0.053(3) 0.041(3) 0.030(3) 0.022(3) 0.005(3)
C2 0.054(3) 0.047(3) 0.038(3) 0.025(3) 0.015(3) -0.002(2)
C3 0.064(4) 0.044(3) 0.046(3) 0.027(3) 0.019(3) 0.003(2)
C4 0.062(4) 0.062(4) 0.043(3) 0.031(3) 0.027(3) 0.009(3)
C5 0.076(4) 0.066(4) 0.063(4) 0.039(3) 0.036(3) 0.022(3)
C6 0.072(4) 0.089(5) 0.081(4) 0.032(4) 0.037(4) 0.038(4)
C7 0.067(4) 0.077(4) 0.074(4) 0.014(4) 0.016(4) 0.039(4)
C8 0.097(5) 0.055(4) 0.077(4) 0.031(4) 0.018(4) 0.024(3)
C9 0.086(4) 0.056(3) 0.058(3) 0.036(3) 0.029(3) 0.017(3)
C10 0.141(8) 0.102(6) 0.174(10) 0.092(7) -0.036(7) -0.014(6)

loop_
_atom_type_symbol
_atom_type_description
_atom_type_scat_dispersion_real
_atom_type_scat_dispersion_imag
_atom_type_scat_source
C C 0.0033 0.0016 'International Tables Vol C Tables 4.2.6.8 and 6.1.1.4'
H H 0.0000 0.0000 'International Tables Vol C Tables 4.2.6.8 and 6.1.1.4'
N N 0.0061 0.0033 'International Tables Vol C Tables 4.2.6.8 and 6.1.1.4'
O O 0.0106 0.0060 'International Tables Vol C Tables 4.2.6.8 and 6.1.1.4'
F F 0.0171 0.0103 'International Tables Vol C Tables 4.2.6.8 and 6.1.1.4'
Ni Ni 0.3393 1.1124 'International Tables Vol C Tables 4.2.6.8 and 6.1.1.4'

loop_
_geom_angle_atom_site_label_1
_geom_angle_atom_site_label_2
_geom_angle_atom_site_label_3
_geom_angle_site_symmetry_1
_geom_angle_site_symmetry_3
_geom_angle
O3 Ni1 O3 . 2 180.0(3)
O3 Ni1 O1 . 2 88.71(14)
O3 Ni1 O1 2 2 91.29(14)
O3 Ni1 O1 . . 91.29(14)
O3 Ni1 O1 2 . 88.71(14)
O1 Ni1 O1 2 . 180.0(2)
O3 Ni1 N1 . 2 94.29(17)
O3 Ni1 N1 2 2 85.71(17)
O1 Ni1 N1 2 2 89.23(15)
O1 Ni1 N1 . 2 90.77(15)
O3 Ni1 N1 . . 85.71(17)
O3 Ni1 N1 2 . 94.29(17)
O1 Ni1 N1 2 . 90.77(15)
O1 Ni1 N1 . . 89.23(15)
N1 Ni1 N1 2 . 180.00(19)
C1 O1 Ni1 . . 127.3(4)
C10 O3 Ni1 . . 132.9(5)
C10 O3 H3 . . 101.1
Ni1 O3 H3 . . 101.3
C5 N1 C9 . . 116.1(5)
C5 N1 Ni1 . . 119.8(4)
C9 N1 Ni1 . . 124.0(4)
O2 C1 O1 . . 127.9(5)
O2 C1 C2 . . 117.6(5)
O1 C1 C2 . . 114.4(5)
C4 C2 C3 . . 115.6(5)
C4 C2 C1 . . 121.7(5)
C3 C2 C1 . . 122.6(5)
F2 C3 C4 . 2_566 118.0(5)
F2 C3 C2 . . 119.6(5)
C4 C3 C2 2_566 . 122.3(5)
F1 C4 C3 . 2_566 119.4(5)
F1 C4 C2 . . 118.5(5)
C3 C4 C2 2_566 . 122.1(5)
N1 C5 C6 . . 124.6(6)
N1 C5 H5 . . 117.7
C6 C5 H5 . . 117.7
C5 C6 C7 . . 119.0(7)
C5 C6 H6 . . 120.5
C7 C6 H6 . . 120.5
C6 C7 C8 . . 118.2(7)
C6 C7 H7 . . 120.9
C8 C7 H7 . . 120.9
C7 C8 C9 . . 118.8(6)
C7 C8 H8 . . 120.6
C9 C8 H8 . . 120.6
N1 C9 C8 . . 123.3(6)
N1 C9 H9 . . 118.3
C8 C9 H9 . . 118.3
O3 C10 H10A . . 109.5
O3 C10 H10B . . 109.5
H10A C10 H10B . . 109.5
O3 C10 H10C . . 109.5
H10A C10 H10C . . 109.5
H10B C10 H10C . . 109.5

loop_
_geom_bond_atom_site_label_1
_geom_bond_atom_site_label_2
_geom_bond_site_symmetry_2
_geom_bond_distance
Ni1 O3 . 2.079(4)
Ni1 O3 2 2.079(4)
Ni1 O1 2 2.079(3)
Ni1 O1 . 2.079(3)
Ni1 N1 2 2.127(4)
Ni1 N1 . 2.127(4)
O1 C1 . 1.261(6)
O2 C1 . 1.226(7)
O3 C10 . 1.375(8)
O3 H3 . 0.9147
N1 C5 . 1.323(7)
N1 C9 . 1.329(7)
F1 C4 . 1.343(6)
F2 C3 . 1.354(6)
C1 C2 . 1.518(7)
C2 C4 . 1.377(7)
C2 C3 . 1.381(7)
C3 C4 2_566 1.371(7)
C4 C3 2_566 1.371(7)
C5 C6 . 1.359(8)
C5 H5 . 0.9300
C6 C7 . 1.361(9)
C6 H6 . 0.9300
C7 C8 . 1.373(10)
C7 H7 . 0.9300
C8 C9 . 1.379(9)
C8 H8 . 0.9300
C9 H9 . 0.9300
C10 H10A . 0.9600
C10 H10B . 0.9600
C10 H10C . 0.9600

loop_
_geom_hbond_atom_site_label_D
_geom_hbond_atom_site_label_H
_geom_hbond_atom_site_label_A
_geom_hbond_site_symmetry_A
_geom_hbond_distance_DH
_geom_hbond_distance_HA
_geom_hbond_distance_DA
_geom_hbond_angle_DHA
O3 H3 O2 1 0.915 1.743 2.581(6) 150.97

loop_
_geom_torsion_atom_site_label_1
_geom_torsion_atom_site_label_2
_geom_torsion_atom_site_label_3
_geom_torsion_atom_site_label_4
_geom_torsion_site_symmetry_1
_geom_torsion_site_symmetry_4
_geom_torsion
O3 Ni1 O1 C1 . . 1.8(5)
O3 Ni1 O1 C1 2 . -178.2(5)
O1 Ni1 O1 C1 2 . -15E1(10)
N1 Ni1 O1 C1 2 . 96.1(5)
N1 Ni1 O1 C1 . . -83.9(5)
O3 Ni1 O3 C10 2 . 14E1(10)
O1 Ni1 O3 C10 2 . -48.5(8)
O1 Ni1 O3 C10 . . 131.5(8)
N1 Ni1 O3 C10 2 . 40.6(8)
N1 Ni1 O3 C10 . . -139.4(8)
O3 Ni1 N1 C5 . . 72.0(4)
O3 Ni1 N1 C5 2 . -108.0(4)
O1 Ni1 N1 C5 2 . -16.7(4)
O1 Ni1 N1 C5 . . 163.3(4)
N1 Ni1 N1 C5 2 . -17E1(10)
O3 Ni1 N1 C9 . . -105.2(5)
O3 Ni1 N1 C9 2 . 74.8(5)
O1 Ni1 N1 C9 2 . 166.2(5)
O1 Ni1 N1 C9 . . -13.8(5)
N1 Ni1 N1 C9 2 . 1E1(10)
Ni1 O1 C1 O2 . . 0.9(9)
Ni1 O1 C1 C2 . . 178.6(3)
O2 C1 C2 C4 . . 69.3(8)
O1 C1 C2 C4 . . -108.6(6)
O2 C1 C2 C3 . . -108.6(7)
O1 C1 C2 C3 . . 73.5(7)
C4 C2 C3 F2 . . -178.3(5)
C1 C2 C3 F2 . . -0.3(8)
C4 C2 C3 C4 . 2_566 0.1(9)
C1 C2 C3 C4 . 2_566 178.1(5)
C3 C2 C4 F1 . . -178.6(5)
C1 C2 C4 F1 . . 3.4(8)
C3 C2 C4 C3 . 2_566 -0.1(9)
C1 C2 C4 C3 . 2_566 -178.2(5)
C9 N1 C5 C6 . . -0.8(9)
Ni1 N1 C5 C6 . . -178.2(5)
N1 C5 C6 C7 . . 1.8(10)
C5 C6 C7 C8 . . -1.7(10)
C6 C7 C8 C9 . . 0.9(10)
C5 N1 C9 C8 . . 0.0(9)
Ni1 N1 C9 C8 . . 177.2(5)
C7 C8 C9 N1 . . 0.0(10)
